data_4345372
loop_
_publ_author_name
'Bhowmik, Susovan'
'Kosa, Monica'
'Mizrahi, Amir'
'Fridman, Natalia'
'Saphier, Magal'
'Stanger, Amnon'
'Gross, Zeev'

_publ_section_title
;
 The Planar Cyclooctatetraene Bridge in Bis-Metallic Macrocycles:
 Isolating or Conjugating?
;
_journal_issue 4
_journal_name_full 'Inorganic chemistry'
_journal_page_first 2287
_journal_page_last 2296
_journal_paper_doi 10.1021/acs.inorgchem.6b02944
_journal_volume 56
_journal_year 2017
_chemical_formula_moiety 'C84 H22 F30 Ga2 N10, 10 (C5 H5 N)'
_chemical_formula_sum 'C134 H72 F30 Ga2 N20'
_chemical_formula_weight 2671.56
_chemical_name_common 'Gross73 (Susovan)'
_chemical_name_systematic
; 
 ? 
;
_space_group_IT_number 2
_symmetry_cell_setting triclinic
_symmetry_space_group_name_Hall '-P 1'
_symmetry_space_group_name_H-M 'P -1'
_atom_sites_solution_hydrogens geom
_atom_sites_solution_primary direct
_atom_sites_solution_secondary difmap
_audit_creation_method SHELXL-97
_cell_angle_alpha 96.33(5)
_cell_angle_beta 98.49(3)
_cell_angle_gamma 90.73(12)
_cell_formula_units_Z 1
_cell_length_a 9.22(3)
_cell_length_b 15.59(6)
_cell_length_c 20.27(4)
_cell_measurement_reflns_used 8464
_cell_measurement_temperature 200(2)
_cell_measurement_theta_max 24.14
_cell_measurement_theta_min 1.31
_cell_volume 2863(16)
_computing_cell_refinement 'DENZO HKL2000 (Otwinowski & Minor 1997)'
_computing_data_collection 'Collect (Nonius, 2006)'
_computing_data_reduction 'DENZO HKL2000 (Otwinowski & Minor 1997)'
_computing_molecular_graphics 'Mercury 3.5'
_computing_structure_refinement 'SHELXL-97 (Sheldrick, 1997)'
_computing_structure_solution 'SHELXS-97 (Sheldrick, 1990)'
_diffrn_ambient_temperature 200(2)
_diffrn_detector_area_resol_mean 95
_diffrn_measured_fraction_theta_full 0.986
_diffrn_measured_fraction_theta_max 0.986
_diffrn_measurement_device_type 'Nonius KappaCCD'
_diffrn_measurement_method 'phi- and omega-scans'
_diffrn_radiation_monochromator graphite
_diffrn_radiation_source 'fine-focus sealed tube'
_diffrn_radiation_type MoK\a
_diffrn_radiation_wavelength 0.71073
_diffrn_reflns_av_R_equivalents 0.0910
_diffrn_reflns_av_sigmaI/netI 0.0447
_diffrn_reflns_limit_h_max 10
_diffrn_reflns_limit_h_min 0
_diffrn_reflns_limit_k_max 17
_diffrn_reflns_limit_k_min -17
_diffrn_reflns_limit_l_max 22
_diffrn_reflns_limit_l_min -22
_diffrn_reflns_number 8717
_diffrn_reflns_theta_full 24.14
_diffrn_reflns_theta_max 24.14
_diffrn_reflns_theta_min 1.31
_diffrn_standards_decay_% none
_diffrn_standards_interval_count none
_diffrn_standards_interval_time none
_diffrn_standards_number none
_exptl_absorpt_coefficient_mu 0.584
_exptl_absorpt_correction_T_max 0.9075
_exptl_absorpt_correction_T_min 0.8342
_exptl_absorpt_correction_type multi-scan
_exptl_absorpt_process_details
; 
'HKL Denzo and Scalepack (Otwinowski & Minor 1997)'  
;
_exptl_crystal_colour 'dark violet'
_exptl_crystal_density_diffrn 1.550
_exptl_crystal_density_method 'not measured'
_exptl_crystal_description prism
_exptl_crystal_F_000 1348
_exptl_crystal_size_max 0.30
_exptl_crystal_size_mid 0.24
_exptl_crystal_size_min 0.15
_refine_diff_density_max 0.677
_refine_diff_density_min -0.529
_refine_diff_density_rms 0.070
_refine_ls_extinction_method none
_refine_ls_goodness_of_fit_ref 1.074
_refine_ls_hydrogen_treatment constr
_refine_ls_matrix_type full
_refine_ls_number_parameters 838
_refine_ls_number_reflns 8717
_refine_ls_number_restraints 0
_refine_ls_restrained_S_all 1.074
_refine_ls_R_factor_all 0.0791
_refine_ls_R_factor_gt 0.0634
_refine_ls_shift/su_max 0.007
_refine_ls_shift/su_mean 0.001
_refine_ls_structure_factor_coef Fsqd
_refine_ls_weighting_details 'calc w=1/[\s^2^(Fo^2^)+(0.0850P)^2^+4.4780P] where P=(Fo^2^+2Fc^2^)/3'
_refine_ls_weighting_scheme calc
_refine_ls_wR_factor_gt 0.1632
_refine_ls_wR_factor_ref 0.1714
_reflns_number_gt 7157
_reflns_number_total 8717
_reflns_threshold_expression >2sigma(I)
_cod_data_source_file ic6b02944_si_002.cif
_cod_data_source_block Gross73
_cod_original_cell_volume 2862(15)
_cod_database_code 4345372

loop_
_symmetry_equiv_pos_as_xyz
'x, y, z'
'-x, -y, -z'

loop_
_atom_site_label
_atom_site_type_symbol
_atom_site_fract_x
_atom_site_fract_y
_atom_site_fract_z
_atom_site_U_iso_or_equiv
_atom_site_adp_type
_atom_site_occupancy
_atom_site_symmetry_multiplicity
_atom_site_calc_flag
_atom_site_refinement_flags
Ga1 Ga 0.54660(6) -0.10998(3) 0.29694(2) 0.03794(18) Uani 1 1 d .
F1 F 0.4026(3) 0.22380(18) 0.28045(14) 0.0531(7) Uani 1 1 d .
F2 F 0.4559(3) 0.38718(18) 0.26460(14) 0.0623(8) Uani 1 1 d .
F3 F 0.7122(4) 0.43579(18) 0.23228(17) 0.0737(9) Uani 1 1 d .
F4 F 0.9220(3) 0.31746(19) 0.21629(17) 0.0681(8) Uani 1 1 d .
F5 F 0.8769(3) 0.15562(17) 0.23765(14) 0.0523(7) Uani 1 1 d .
F6 F 0.3597(3) -0.1670(2) 0.04452(14) 0.0645(8) Uani 1 1 d .
F7 F 0.3471(4) -0.2340(2) -0.08298(14) 0.0771(10) Uani 1 1 d .
F8 F 0.5624(4) -0.3360(2) -0.12000(14) 0.0824(10) Uani 1 1 d .
F9 F 0.7941(4) -0.3653(2) -0.02978(16) 0.0811(10) Uani 1 1 d .
F10 F 0.8129(3) -0.2954(2) 0.09792(13) 0.0609(8) Uani 1 1 d .
F11 F 0.2947(3) 0.4302(2) 0.63216(15) 0.0666(8) Uani 1 1 d .
F12 F 0.3484(5) 0.5818(2) 0.59063(17) 0.0907(12) Uani 1 1 d .
F13 F 0.6070(5) 0.6149(2) 0.55169(18) 0.0955(13) Uani 1 1 d .
F14 F 0.8159(4) 0.4944(2) 0.55640(18) 0.0861(11) Uani 1 1 d .
F15 F 0.7692(3) 0.34610(18) 0.60301(14) 0.0561(7) Uani 1 1 d .
N1 N 0.5436(4) -0.0003(2) 0.34878(15) 0.0330(8) Uani 1 1 d .
N2 N 0.5987(4) -0.0584(2) 0.22252(15) 0.0334(8) Uani 1 1 d .
N3 N 0.4468(4) 0.2265(2) 0.74131(16) 0.0339(8) Uani 1 1 d .
N4 N 0.4965(4) 0.1452(2) 0.62009(16) 0.0338(8) Uani 1 1 d .
N5 N 0.3088(4) -0.1018(2) 0.25273(17) 0.0418(9) Uani 1 1 d .
N6 N 0.2019(4) 0.1128(2) 0.65840(17) 0.0400(9) Uani 1 1 d .
C0AA C 0.5045(4) 0.2988(3) 0.64569(19) 0.0328(9) Uani 1 1 d .
C1 C 0.5227(4) 0.0009(3) 0.41409(19) 0.0318(9) Uani 1 1 d .
C2 C 0.5419(4) 0.0880(2) 0.44428(19) 0.0299(9) Uani 1 1 d .
C3 C 0.5763(4) 0.1356(3) 0.39465(19) 0.0346(9) Uani 1 1 d .
H3 H 0.5957 0.1961 0.3998 0.041 Uiso 1 1 calc R
C4 C 0.5780(4) 0.0795(3) 0.3352(2) 0.0337(9) Uani 1 1 d .
C5 C 0.6108(4) 0.0929(3) 0.2711(2) 0.0349(9) Uani 1 1 d .
C6 C 0.6182(4) 0.0278(3) 0.21870(19) 0.0328(9) Uani 1 1 d .
C7 C 0.6401(5) 0.0372(3) 0.1514(2) 0.0393(10) Uani 1 1 d .
H7 H 0.6566 0.0901 0.1341 0.047 Uiso 1 1 calc R
C8 C 0.6333(5) -0.0419(3) 0.1169(2) 0.0399(10) Uani 1 1 d .
H8 H 0.6446 -0.0546 0.0710 0.048 Uiso 1 1 calc R
C9 C 0.6061(4) -0.1028(3) 0.16101(19) 0.0352(9) Uani 1 1 d .
C10 C 0.5904(4) -0.1926(3) 0.14698(19) 0.0346(9) Uani 1 1 d .
C11 C 0.4322(4) 0.2508(3) 0.80719(19) 0.0337(9) Uani 1 1 d .
C12 C 0.4485(5) 0.3417(3) 0.8189(2) 0.0396(10) Uani 1 1 d .
H12 H 0.4428 0.3761 0.8600 0.048 Uiso 1 1 calc R
C13 C 0.4735(5) 0.3709(3) 0.7615(2) 0.0396(10) Uani 1 1 d .
H13 H 0.4877 0.4297 0.7552 0.048 Uiso 1 1 calc R
C14 C 0.4751(4) 0.2988(3) 0.71144(19) 0.0337(9) Uani 1 1 d .
C16 C 0.5137(4) 0.2245(3) 0.60055(19) 0.0323(9) Uani 1 1 d .
C17 C 0.5331(4) 0.2120(3) 0.53223(19) 0.0334(9) Uani 1 1 d .
H17 H 0.5484 0.2563 0.5052 0.040 Uiso 1 1 calc R
C18 C 0.5261(4) 0.1245(3) 0.51144(18) 0.0297(9) Uani 1 1 d .
C19 C 0.5014(4) 0.0833(2) 0.56813(18) 0.0297(9) Uani 1 1 d .
C20 C 0.6386(5) 0.1830(3) 0.26003(19) 0.0337(9) Uani 1 1 d .
C21 C 0.5346(5) 0.2452(3) 0.2665(2) 0.0385(10) Uani 1 1 d .
C22 C 0.5598(5) 0.3292(3) 0.2584(2) 0.0431(11) Uani 1 1 d .
C23 C 0.6897(6) 0.3538(3) 0.2417(2) 0.0500(12) Uani 1 1 d .
C24 C 0.7948(5) 0.2943(3) 0.2335(2) 0.0466(11) Uani 1 1 d .
C25 C 0.7690(5) 0.2109(3) 0.2435(2) 0.0398(10) Uani 1 1 d .
C26 C 0.5870(5) -0.2290(3) 0.0761(2) 0.0370(10) Uani 1 1 d .
C27 C 0.4706(5) -0.2146(3) 0.0276(2) 0.0433(11) Uani 1 1 d .
C28 C 0.4630(6) -0.2487(3) -0.0377(2) 0.0529(13) Uani 1 1 d .
C29 C 0.5701(6) -0.3000(3) -0.0563(2) 0.0551(13) Uani 1 1 d .
C30 C 0.6884(6) -0.3157(3) -0.0106(2) 0.0540(13) Uani 1 1 d .
C31 C 0.6951(5) -0.2799(3) 0.0545(2) 0.0432(11) Uani 1 1 d .
C32 C 0.5307(5) 0.3825(3) 0.6208(2) 0.0376(10) Uani 1 1 d .
C33 C 0.4267(6) 0.4447(3) 0.6161(2) 0.0464(12) Uani 1 1 d .
C34 C 0.4531(7) 0.5232(3) 0.5934(2) 0.0595(15) Uani 1 1 d .
C35 C 0.5854(8) 0.5386(3) 0.5741(2) 0.0615(15) Uani 1 1 d .
C36 C 0.6888(6) 0.4786(3) 0.5762(2) 0.0551(13) Uani 1 1 d .
C37 C 0.6619(5) 0.4020(3) 0.6001(2) 0.0438(11) Uani 1 1 d .
C38 C 0.2402(6) -0.0294(4) 0.2577(4) 0.082(2) Uani 1 1 d .
H38 H 0.2909 0.0194 0.2835 0.098 Uiso 1 1 calc R
C39 C 0.0989(8) -0.0198(5) 0.2278(6) 0.122(3) Uani 1 1 d .
H39 H 0.0524 0.0340 0.2340 0.146 Uiso 1 1 calc R
C40 C 0.0264(7) -0.0880(6) 0.1892(4) 0.101(3) Uani 1 1 d .
H40 H -0.0711 -0.0832 0.1672 0.121 Uiso 1 1 calc R
C41 C 0.0953(7) -0.1611(5) 0.1831(4) 0.096(2) Uani 1 1 d .
H41 H 0.0476 -0.2100 0.1561 0.115 Uiso 1 1 calc R
C42 C 0.2364(6) -0.1671(4) 0.2157(3) 0.0681(16) Uani 1 1 d .
H42 H 0.2831 -0.2210 0.2111 0.082 Uiso 1 1 calc R
C43 C 0.1241(5) 0.1808(3) 0.6716(3) 0.0591(14) Uani 1 1 d .
H43 H 0.1722 0.2287 0.6998 0.071 Uiso 1 1 calc R
C44 C -0.0223(6) 0.1872(4) 0.6475(3) 0.0728(17) Uani 1 1 d .
H44 H -0.0733 0.2379 0.6592 0.087 Uiso 1 1 calc R
C45 C -0.0918(6) 0.1207(4) 0.6071(3) 0.0706(16) Uani 1 1 d .
H45 H -0.1926 0.1235 0.5890 0.085 Uiso 1 1 calc R
C46 C -0.0149(7) 0.0494(5) 0.5927(4) 0.087(2) Uani 1 1 d .
H46 H -0.0609 0.0013 0.5641 0.105 Uiso 1 1 calc R
C47 C 0.1309(6) 0.0474(4) 0.6200(3) 0.0681(16) Uani 1 1 d .
H47 H 0.1828 -0.0037 0.6106 0.082 Uiso 1 1 calc R
N10 N 0.0086(9) 0.3017(6) 0.3762(4) 0.139(3) Uani 1 1 d .
C63 C -0.0282(12) 0.3165(9) 0.4376(6) 0.163(5) Uani 1 1 d .
H63 H -0.1104 0.3513 0.4429 0.196 Uiso 1 1 calc R
C64 C 0.0423(12) 0.2858(9) 0.4924(5) 0.156(5) Uani 1 1 d .
H64 H 0.0225 0.3060 0.5360 0.187 Uiso 1 1 calc R
C65 C 0.1428(10) 0.2248(8) 0.4833(6) 0.139(4) Uani 1 1 d .
H65 H 0.1885 0.1972 0.5201 0.167 Uiso 1 1 calc R
C66 C 0.1769(9) 0.2041(6) 0.4223(6) 0.118(3) Uani 1 1 d .
H66 H 0.2472 0.1614 0.4152 0.142 Uiso 1 1 calc R
C67 C 0.1106(10) 0.2443(8) 0.3697(5) 0.128(3) Uani 1 1 d .
H67 H 0.1392 0.2303 0.3267 0.154 Uiso 1 1 calc R
N8 N 0.6726(8) 0.4734(5) 0.0429(5) 0.131(3) Uani 1 1 d .
C53 C 0.6465(8) 0.4311(5) -0.0201(4) 0.088(2) Uani 1 1 d .
H53 H 0.5533 0.4336 -0.0470 0.106 Uiso 1 1 calc R
C54 C 0.7477(7) 0.3885(5) -0.0424(4) 0.087(2) Uani 1 1 d .
H54 H 0.7316 0.3623 -0.0875 0.105 Uiso 1 1 calc R
C55 C 0.8751(9) 0.3793(8) -0.0051(4) 0.158(5) Uani 1 1 d .
H55 H 0.9481 0.3453 -0.0229 0.189 Uiso 1 1 calc R
C56 C 0.9014(10) 0.4187(8) 0.0588(5) 0.160(5) Uani 1 1 d .
H56 H 0.9915 0.4107 0.0866 0.192 Uiso 1 1 calc R
C57 C 0.8026(8) 0.4677(5) 0.0821(4) 0.088(2) Uani 1 1 d .
H57 H 0.8219 0.4986 0.1257 0.106 Uiso 1 1 calc R
N9 N 0.1560(11) 0.1784(7) 0.1336(4) 0.154(3) Uani 1 1 d .
C58 C 0.0404(10) 0.1809(7) 0.0887(5) 0.121(3) Uani 1 1 d .
H58 H -0.0411 0.2138 0.0989 0.146 Uiso 1 1 calc R
C59 C 0.0370(13) 0.1360(9) 0.0268(5) 0.164(5) Uani 1 1 d .
H59 H -0.0438 0.1401 -0.0076 0.196 Uiso 1 1 calc R
C60 C 0.1498(14) 0.0858(8) 0.0155(6) 0.153(5) Uani 1 1 d .
H60 H 0.1502 0.0537 -0.0271 0.184 Uiso 1 1 calc R
C61 C 0.2572(10) 0.0818(6) 0.0631(8) 0.129(4) Uani 1 1 d .
H61 H 0.3339 0.0433 0.0559 0.155 Uiso 1 1 calc R
C62 C 0.2646(9) 0.1277(7) 0.1198(5) 0.122(3) Uani 1 1 d .
H62 H 0.3492 0.1256 0.1526 0.147 Uiso 1 1 calc R
N7 N 0.1382(10) 0.4757(6) 0.2487(7) 0.159(4) Uani 1 1 d .
C48 C 0.1741(9) 0.5319(8) 0.1992(6) 0.125(4) Uani 1 1 d .
H48 H 0.2450 0.5143 0.1712 0.150 Uiso 1 1 calc R
C49 C 0.1119(8) 0.6035(5) 0.1932(4) 0.0819(19) Uani 1 1 d .
H49 H 0.1371 0.6402 0.1620 0.098 Uiso 1 1 calc R
C50 C 0.0143(8) 0.6252(4) 0.2305(4) 0.0833(19) Uani 1 1 d .
H50 H -0.0287 0.6796 0.2257 0.100 Uiso 1 1 calc R
C51 C -0.0318(9) 0.5806(5) 0.2740(4) 0.088(2) Uani 1 1 d .
H51 H -0.1084 0.6011 0.2976 0.106 Uiso 1 1 calc R
C52 C 0.0292(10) 0.5062(6) 0.2849(4) 0.099(2) Uani 1 1 d .
H52 H -0.0016 0.4737 0.3176 0.119 Uiso 1 1 calc R

loop_
_atom_site_aniso_label
_atom_site_aniso_U_11
_atom_site_aniso_U_22
_atom_site_aniso_U_33
_atom_site_aniso_U_23
_atom_site_aniso_U_13
_atom_site_aniso_U_12
Ga1 0.0593(3) 0.0326(3) 0.0226(3) 0.00024(18) 0.0105(2) 0.0004(2)
F1 0.0503(16) 0.0579(17) 0.0535(16) 0.0067(13) 0.0147(13) 0.0126(13)
F2 0.083(2) 0.0466(16) 0.0550(17) -0.0006(13) 0.0038(15) 0.0239(15)
F3 0.108(3) 0.0324(16) 0.079(2) 0.0094(14) 0.0099(19) -0.0068(15)
F4 0.074(2) 0.0536(18) 0.080(2) 0.0050(15) 0.0284(17) -0.0177(15)
F5 0.0507(15) 0.0480(16) 0.0597(17) 0.0020(13) 0.0158(13) 0.0034(13)
F6 0.0592(18) 0.076(2) 0.0507(17) -0.0041(15) -0.0092(13) 0.0237(16)
F7 0.093(2) 0.089(2) 0.0394(16) 0.0081(15) -0.0255(16) 0.0115(19)
F8 0.119(3) 0.099(3) 0.0231(15) -0.0145(15) 0.0085(16) 0.006(2)
F9 0.085(2) 0.100(3) 0.0554(19) -0.0182(18) 0.0209(17) 0.030(2)
F10 0.0501(16) 0.083(2) 0.0433(16) -0.0082(14) -0.0030(13) 0.0217(15)
F11 0.069(2) 0.076(2) 0.0578(18) 0.0097(15) 0.0132(15) 0.0312(16)
F12 0.139(3) 0.057(2) 0.071(2) 0.0076(17) -0.004(2) 0.049(2)
F13 0.168(4) 0.0427(18) 0.070(2) 0.0229(16) -0.012(2) -0.019(2)
F14 0.095(3) 0.083(2) 0.082(2) 0.0247(19) 0.012(2) -0.037(2)
F15 0.0498(16) 0.0541(17) 0.0644(18) 0.0100(14) 0.0066(13) -0.0008(13)
N1 0.048(2) 0.0310(19) 0.0208(17) 0.0016(14) 0.0106(14) 0.0012(15)
N2 0.0430(19) 0.035(2) 0.0213(17) 0.0005(14) 0.0036(14) 0.0026(15)
N3 0.044(2) 0.0329(19) 0.0235(17) -0.0019(14) 0.0048(14) 0.0025(15)
N4 0.047(2) 0.0310(19) 0.0228(17) -0.0015(14) 0.0073(15) 0.0008(15)
N5 0.043(2) 0.051(2) 0.032(2) 0.0069(17) 0.0062(16) 0.0024(18)
N6 0.042(2) 0.046(2) 0.0319(19) 0.0063(16) 0.0024(16) 0.0011(18)
C0AA 0.036(2) 0.032(2) 0.028(2) 0.0021(17) 0.0000(17) 0.0026(17)
C1 0.036(2) 0.037(2) 0.022(2) 0.0047(17) 0.0036(16) 0.0008(18)
C2 0.034(2) 0.031(2) 0.025(2) 0.0026(16) 0.0036(16) 0.0043(17)
C3 0.043(2) 0.034(2) 0.026(2) 0.0031(17) 0.0046(18) 0.0015(18)
C4 0.042(2) 0.030(2) 0.029(2) 0.0039(17) 0.0065(18) 0.0028(18)
C5 0.040(2) 0.038(2) 0.028(2) 0.0069(18) 0.0042(17) 0.0036(18)
C6 0.037(2) 0.037(2) 0.025(2) 0.0041(17) 0.0045(17) 0.0038(18)
C7 0.049(3) 0.041(3) 0.028(2) 0.0072(19) 0.0064(19) 0.003(2)
C8 0.048(3) 0.048(3) 0.024(2) 0.0052(19) 0.0059(18) 0.005(2)
C9 0.041(2) 0.043(3) 0.021(2) -0.0002(17) 0.0040(17) 0.0045(19)
C10 0.036(2) 0.044(3) 0.022(2) -0.0005(18) 0.0022(17) 0.0041(18)
C11 0.036(2) 0.039(2) 0.024(2) -0.0019(17) 0.0027(17) 0.0028(18)
C12 0.050(3) 0.040(3) 0.027(2) -0.0040(18) 0.0042(19) 0.000(2)
C13 0.048(3) 0.035(2) 0.034(2) -0.0021(18) 0.0017(19) 0.0029(19)
C14 0.041(2) 0.033(2) 0.026(2) 0.0007(17) 0.0028(17) 0.0052(18)
C16 0.037(2) 0.033(2) 0.026(2) 0.0007(17) 0.0034(17) 0.0012(17)
C17 0.040(2) 0.035(2) 0.025(2) 0.0043(17) 0.0042(17) 0.0025(18)
C18 0.032(2) 0.034(2) 0.023(2) 0.0017(16) 0.0017(16) 0.0031(17)
C19 0.036(2) 0.030(2) 0.022(2) -0.0013(16) 0.0036(16) 0.0047(17)
C20 0.047(2) 0.033(2) 0.020(2) 0.0022(16) 0.0047(17) 0.0015(19)
C21 0.048(3) 0.043(3) 0.025(2) 0.0038(18) 0.0058(18) 0.002(2)
C22 0.057(3) 0.039(3) 0.030(2) -0.0026(19) 0.000(2) 0.012(2)
C23 0.075(4) 0.036(3) 0.036(3) 0.004(2) 0.000(2) -0.004(2)
C24 0.053(3) 0.044(3) 0.041(3) -0.001(2) 0.008(2) -0.011(2)
C25 0.050(3) 0.039(3) 0.030(2) 0.0007(18) 0.0079(19) 0.006(2)
C26 0.045(2) 0.041(2) 0.024(2) 0.0013(18) 0.0049(18) 0.003(2)
C27 0.051(3) 0.047(3) 0.030(2) 0.0048(19) -0.001(2) 0.006(2)
C28 0.066(3) 0.060(3) 0.027(2) 0.006(2) -0.014(2) -0.001(3)
C29 0.079(4) 0.065(3) 0.018(2) -0.007(2) 0.006(2) -0.001(3)
C30 0.062(3) 0.061(3) 0.037(3) -0.008(2) 0.013(2) 0.009(3)
C31 0.045(3) 0.055(3) 0.028(2) 0.003(2) 0.003(2) 0.004(2)
C32 0.052(3) 0.029(2) 0.028(2) -0.0019(17) -0.0044(19) 0.0039(19)
C33 0.061(3) 0.047(3) 0.030(2) -0.002(2) 0.008(2) 0.016(2)
C34 0.103(5) 0.034(3) 0.035(3) -0.001(2) -0.007(3) 0.026(3)
C35 0.108(5) 0.037(3) 0.035(3) 0.006(2) -0.004(3) -0.010(3)
C36 0.073(4) 0.049(3) 0.041(3) 0.008(2) 0.000(2) -0.014(3)
C37 0.055(3) 0.035(2) 0.038(2) -0.0004(19) -0.002(2) -0.005(2)
C38 0.053(3) 0.056(4) 0.128(6) 0.012(4) -0.013(3) 0.014(3)
C39 0.070(5) 0.077(5) 0.216(11) 0.042(6) -0.009(6) 0.020(4)
C40 0.049(4) 0.117(6) 0.133(7) 0.052(5) -0.021(4) 0.008(4)
C41 0.057(4) 0.114(6) 0.102(6) 0.006(5) -0.029(4) -0.011(4)
C42 0.050(3) 0.070(4) 0.077(4) -0.004(3) -0.006(3) -0.003(3)
C43 0.046(3) 0.056(3) 0.070(4) 0.000(3) -0.004(2) 0.013(2)
C44 0.060(4) 0.076(4) 0.078(4) 0.002(3) -0.003(3) 0.021(3)
C45 0.041(3) 0.096(5) 0.071(4) 0.010(3) -0.004(3) 0.008(3)
C46 0.056(4) 0.090(5) 0.100(5) -0.020(4) -0.016(3) -0.006(3)
C47 0.052(3) 0.058(3) 0.086(4) -0.008(3) -0.003(3) 0.002(3)
N10 0.111(6) 0.197(9) 0.109(6) 0.038(6) -0.005(5) 0.044(6)
C63 0.123(8) 0.252(15) 0.133(9) 0.070(9) 0.038(7) 0.093(9)
C64 0.124(8) 0.260(14) 0.097(7) 0.056(8) 0.031(6) 0.073(9)
C65 0.089(6) 0.211(12) 0.141(9) 0.100(9) 0.027(6) 0.038(7)
C66 0.075(5) 0.115(7) 0.158(9) 0.019(7) -0.010(6) 0.024(5)
C67 0.082(6) 0.200(11) 0.093(6) -0.014(7) 0.004(5) 0.018(6)
N8 0.108(6) 0.136(7) 0.150(8) 0.015(6) 0.018(5) 0.019(5)
C53 0.068(4) 0.117(6) 0.071(4) -0.013(4) -0.004(3) 0.016(4)
C54 0.068(4) 0.120(6) 0.070(4) 0.001(4) 0.007(3) -0.015(4)
C55 0.083(6) 0.272(14) 0.092(6) -0.065(8) -0.012(5) 0.055(7)
C56 0.086(6) 0.269(14) 0.099(7) -0.061(8) -0.017(5) 0.060(7)
C57 0.084(5) 0.112(6) 0.066(4) 0.004(4) 0.006(4) 0.010(4)
N9 0.133(7) 0.213(10) 0.108(6) 0.003(6) 0.003(5) 0.024(7)
C58 0.095(6) 0.170(9) 0.100(6) 0.004(6) 0.019(5) 0.051(6)
C59 0.135(9) 0.235(14) 0.099(8) -0.020(8) -0.026(6) 0.037(9)
C60 0.127(9) 0.208(13) 0.111(8) -0.068(8) 0.036(7) 0.018(8)
C61 0.079(6) 0.106(7) 0.207(13) -0.012(7) 0.056(7) 0.014(5)
C62 0.082(6) 0.166(9) 0.119(8) 0.010(7) 0.018(5) 0.051(6)
N7 0.089(6) 0.115(6) 0.235(12) -0.015(7) -0.077(7) -0.007(5)
C48 0.071(5) 0.133(9) 0.163(10) -0.032(7) 0.025(5) -0.026(6)
C49 0.091(5) 0.077(5) 0.079(5) -0.008(4) 0.031(4) -0.011(4)
C50 0.097(5) 0.066(4) 0.087(5) 0.001(4) 0.023(4) -0.008(4)
C51 0.100(5) 0.086(5) 0.076(5) -0.004(4) 0.014(4) -0.016(4)
C52 0.094(6) 0.112(7) 0.083(5) 0.021(5) -0.020(4) -0.038(5)

loop_
_atom_type_symbol
_atom_type_description
_atom_type_scat_dispersion_real
_atom_type_scat_dispersion_imag
_atom_type_scat_source
Ga Ga 0.2307 1.6083 'International Tables Vol C Tables 4.2.6.8 and 6.1.1.4'
N N 0.0061 0.0033 'International Tables Vol C Tables 4.2.6.8 and 6.1.1.4'
C C 0.0033 0.0016 'International Tables Vol C Tables 4.2.6.8 and 6.1.1.4'
F F 0.0171 0.0103 'International Tables Vol C Tables 4.2.6.8 and 6.1.1.4'
H H 0.0000 0.0000 'International Tables Vol C Tables 4.2.6.8 and 6.1.1.4'

loop_
_geom_angle_atom_site_label_1
_geom_angle_atom_site_label_2
_geom_angle_atom_site_label_3
_geom_angle
_geom_angle_site_symmetry_1
_geom_angle_site_symmetry_3
N3 Ga1 N2 96.6(2) 2_656 .
N3 Ga1 N1 170.88(14) 2_656 .
N2 Ga1 N1 91.9(3) . .
N3 Ga1 N4 91.7(2) 2_656 2_656
N2 Ga1 N4 171.15(14) . 2_656
N1 Ga1 N4 79.6(2) . 2_656
N3 Ga1 N5 91.78(19) 2_656 .
N2 Ga1 N5 88.67(19) . .
N1 Ga1 N5 91.66(19) . .
N4 Ga1 N5 94.08(18) 2_656 .
N3 Ga1 N6 89.88(18) 2_656 2_656
N2 Ga1 N6 89.33(18) . 2_656
N1 Ga1 N6 86.98(18) . 2_656
N4 Ga1 N6 87.69(18) 2_656 2_656
N5 Ga1 N6 177.54(13) . 2_656
C4 N1 C1 110.7(3) . .
C4 N1 Ga1 130.8(3) . .
C1 N1 Ga1 117.8(3) . .
C6 N2 C9 109.0(4) . .
C6 N2 Ga1 126.6(3) . .
C9 N2 Ga1 124.1(3) . .
C11 N3 C14 109.2(4) . .
C11 N3 Ga1 124.1(3) . 2_656
C14 N3 Ga1 126.2(3) . 2_656
C16 N4 C19 110.4(4) . .
C16 N4 Ga1 131.4(3) . 2_656
C19 N4 Ga1 118.0(3) . 2_656
C38 N5 C42 116.4(5) . .
C38 N5 Ga1 121.5(4) . .
C42 N5 Ga1 121.9(4) . .
C43 N6 C47 116.0(5) . .
C43 N6 Ga1 121.0(3) . 2_656
C47 N6 Ga1 123.0(4) . 2_656
C14 C0AA C16 125.0(4) . .
C14 C0AA C32 118.6(4) . .
C16 C0AA C32 116.3(4) . .
N1 C1 C2 107.6(4) . .
N1 C1 C19 112.3(3) . 2_656
C2 C1 C19 139.9(4) . 2_656
C3 C2 C1 105.9(4) . .
C3 C2 C18 124.3(4) . .
C1 C2 C18 129.8(4) . .
C2 C3 C4 108.9(4) . .
C2 C3 H3 125.6 . .
C4 C3 H3 125.6 . .
N1 C4 C3 106.9(4) . .
N1 C4 C5 120.4(4) . .
C3 C4 C5 132.6(4) . .
C6 C5 C4 125.0(4) . .
C6 C5 C20 118.7(4) . .
C4 C5 C20 116.3(4) . .
N2 C6 C5 124.9(4) . .
N2 C6 C7 107.1(3) . .
C5 C6 C7 127.9(4) . .
C8 C7 C6 108.2(4) . .
C8 C7 H7 125.9 . .
C6 C7 H7 125.9 . .
C7 C8 C9 107.9(4) . .
C7 C8 H8 126.1 . .
C9 C8 H8 126.1 . .
N2 C9 C10 124.1(4) . .
N2 C9 C8 107.8(4) . .
C10 C9 C8 128.0(4) . .
C9 C10 C11 126.1(4) . 2_656
C9 C10 C26 116.8(4) . .
C11 C10 C26 116.9(4) 2_656 .
N3 C11 C10 124.0(4) . 2_656
N3 C11 C12 107.7(4) . .
C10 C11 C12 128.2(4) 2_656 .
C13 C12 C11 108.0(4) . .
C13 C12 H12 126.0 . .
C11 C12 H12 126.0 . .
C12 C13 C14 108.7(5) . .
C12 C13 H13 125.6 . .
C14 C13 H13 125.6 . .
N3 C14 C0AA 125.4(4) . .
N3 C14 C13 106.3(4) . .
C0AA C14 C13 128.2(4) . .
N4 C16 C0AA 120.1(4) . .
N4 C16 C17 106.9(4) . .
C0AA C16 C17 132.9(4) . .
C18 C17 C16 108.6(4) . .
C18 C17 H17 125.7 . .
C16 C17 H17 125.7 . .
C17 C18 C19 106.0(4) . .
C17 C18 C2 123.7(4) . .
C19 C18 C2 130.2(4) . .
N4 C19 C18 108.1(4) . .
N4 C19 C1 112.1(4) . 2_656
C18 C19 C1 139.8(3) . 2_656
C25 C20 C21 115.8(4) . .
C25 C20 C5 122.5(4) . .
C21 C20 C5 121.7(4) . .
F1 C21 C22 117.2(4) . .
F1 C21 C20 120.3(4) . .
C22 C21 C20 122.5(5) . .
F2 C22 C23 119.7(5) . .
F2 C22 C21 120.6(5) . .
C23 C22 C21 119.7(4) . .
F3 C23 C22 119.3(5) . .
F3 C23 C24 120.7(5) . .
C22 C23 C24 119.9(5) . .
F4 C24 C25 120.0(4) . .
F4 C24 C23 120.4(5) . .
C25 C24 C23 119.6(5) . .
F5 C25 C24 117.6(5) . .
F5 C25 C20 119.9(4) . .
C24 C25 C20 122.5(4) . .
C31 C26 C27 115.9(4) . .
C31 C26 C10 123.2(4) . .
C27 C26 C10 120.9(4) . .
F6 C27 C28 117.9(4) . .
F6 C27 C26 119.9(4) . .
C28 C27 C26 122.3(4) . .
F7 C28 C29 119.9(5) . .
F7 C28 C27 120.3(5) . .
C29 C28 C27 119.7(4) . .
F8 C29 C28 120.6(5) . .
F8 C29 C30 119.0(5) . .
C28 C29 C30 120.4(4) . .
F9 C30 C29 119.9(4) . .
F9 C30 C31 121.2(5) . .
C29 C30 C31 118.9(5) . .
F10 C31 C30 117.6(4) . .
F10 C31 C26 119.6(4) . .
C30 C31 C26 122.8(4) . .
C33 C32 C37 116.0(5) . .
C33 C32 C0AA 122.6(5) . .
C37 C32 C0AA 121.4(4) . .
F11 C33 C32 120.3(5) . .
F11 C33 C34 117.6(4) . .
C32 C33 C34 122.1(5) . .
F12 C34 C35 121.5(6) . .
F12 C34 C33 119.5(6) . .
C35 C34 C33 119.0(5) . .
F13 C35 C36 121.6(6) . .
F13 C35 C34 117.6(6) . .
C36 C35 C34 120.8(5) . .
F14 C36 C35 119.9(5) . .
F14 C36 C37 120.7(5) . .
C35 C36 C37 119.4(6) . .
F15 C37 C36 116.9(5) . .
F15 C37 C32 120.4(4) . .
C36 C37 C32 122.7(5) . .
N5 C38 C39 123.7(7) . .
N5 C38 H38 118.2 . .
C39 C38 H38 118.2 . .
C40 C39 C38 118.9(7) . .
C40 C39 H39 120.5 . .
C38 C39 H39 120.5 . .
C41 C40 C39 117.9(7) . .
C41 C40 H40 121.0 . .
C39 C40 H40 121.0 . .
C40 C41 C42 120.3(7) . .
C40 C41 H41 119.8 . .
C42 C41 H41 119.8 . .
N5 C42 C41 122.8(6) . .
N5 C42 H42 118.6 . .
C41 C42 H42 118.6 . .
N6 C43 C44 124.3(5) . .
N6 C43 H43 117.8 . .
C44 C43 H43 117.8 . .
C45 C44 C43 118.8(6) . .
C45 C44 H44 120.6 . .
C43 C44 H44 120.6 . .
C44 C45 C46 118.3(6) . .
C44 C45 H45 120.8 . .
C46 C45 H45 120.8 . .
C45 C46 C47 119.3(6) . .
C45 C46 H46 120.3 . .
C47 C46 H46 120.3 . .
N6 C47 C46 123.2(6) . .
N6 C47 H47 118.4 . .
C46 C47 H47 118.4 . .
C67 N10 C63 115.2(8) . .
C64 C63 N10 124.8(10) . .
C64 C63 H63 117.6 . .
N10 C63 H63 117.6 . .
C63 C64 C65 117.5(10) . .
C63 C64 H64 121.2 . .
C65 C64 H64 121.2 . .
C66 C65 C64 119.2(9) . .
C66 C65 H65 120.4 . .
C64 C65 H65 120.4 . .
C65 C66 C67 119.9(9) . .
C65 C66 H66 120.0 . .
C67 C66 H66 120.1 . .
N10 C67 C66 122.6(9) . .
N10 C67 H67 118.7 . .
C66 C67 H67 118.7 . .
C57 N8 C53 120.8(7) . .
C54 C53 N8 119.0(7) . .
C54 C53 H53 120.5 . .
N8 C53 H53 120.5 . .
C53 C54 C55 122.2(8) . .
C53 C54 H54 118.9 . .
C55 C54 H54 118.9 . .
C54 C55 C56 119.6(8) . .
C54 C55 H55 120.2 . .
C56 C55 H55 120.2 . .
C57 C56 C55 119.9(8) . .
C57 C56 H56 120.1 . .
C55 C56 H56 120.1 . .
C56 C57 N8 118.4(8) . .
C56 C57 H57 120.8 . .
N8 C57 H57 120.8 . .
C58 N9 C62 119.2(9) . .
N9 C58 C59 119.5(9) . .
N9 C58 H58 120.3 . .
C59 C58 H58 120.3 . .
C60 C59 C58 118.7(9) . .
C60 C59 H59 120.7 . .
C58 C59 H59 120.7 . .
C61 C60 C59 119.1(9) . .
C61 C60 H60 120.5 . .
C59 C60 H60 120.5 . .
C62 C61 C60 122.3(9) . .
C62 C61 H61 118.9 . .
C60 C61 H61 118.9 . .
C61 C62 N9 121.0(9) . .
C61 C62 H62 119.5 . .
N9 C62 H62 119.5 . .
C52 N7 C48 114.5(8) . .
C49 C48 N7 121.1(9) . .
C49 C48 H48 119.5 . .
N7 C48 H48 119.5 . .
C48 C49 C50 118.5(9) . .
C48 C49 H49 120.8 . .
C50 C49 H49 120.8 . .
C49 C50 C51 126.8(8) . .
C49 C50 H50 116.6 . .
C51 C50 H50 116.6 . .
C50 C51 C52 119.1(8) . .
C50 C51 H51 120.5 . .
C52 C51 H51 120.5 . .
C51 C52 N7 120.0(9) . .
C51 C52 H52 120.0 . .
N7 C52 H52 120.0 . .

loop_
_geom_bond_atom_site_label_1
_geom_bond_atom_site_label_2
_geom_bond_distance
_geom_bond_site_symmetry_2
Ga1 N3 1.901(7) 2_656
Ga1 N2 1.904(5) .
Ga1 N1 1.909(7) .
Ga1 N4 1.919(5) 2_656
Ga1 N5 2.252(7) .
Ga1 N6 2.364(7) 2_656
F1 C21 1.335(6) .
F2 C22 1.335(6) .
F3 C23 1.332(7) .
F4 C24 1.328(6) .
F5 C25 1.334(6) .
F6 C27 1.334(6) .
F7 C28 1.341(6) .
F8 C29 1.341(6) .
F9 C30 1.328(6) .
F10 C31 1.336(6) .
F11 C33 1.328(7) .
F12 C34 1.337(7) .
F13 C35 1.341(7) .
F14 C36 1.322(7) .
F15 C37 1.325(6) .
N1 C4 1.347(7) .
N1 C1 1.364(6) .
N2 C6 1.367(8) .
N2 C9 1.369(6) .
N3 C11 1.374(6) .
N3 C14 1.376(7) .
N3 Ga1 1.901(7) 2_656
N4 C16 1.353(7) .
N4 C19 1.355(6) .
N4 Ga1 1.919(5) 2_656
N5 C38 1.302(8) .
N5 C42 1.309(7) .
N6 C43 1.312(7) .
N6 C47 1.316(7) .
N6 Ga1 2.364(7) 2_656
C0AA C14 1.399(6) .
C0AA C16 1.406(7) .
C0AA C32 1.480(8) .
C1 C2 1.423(7) .
C1 C19 1.423(8) 2_656
C2 C3 1.384(6) .
C2 C18 1.445(6) .
C3 C4 1.410(6) .
C3 H3 0.9500 .
C4 C5 1.414(6) .
C5 C6 1.396(7) .
C5 C20 1.472(8) .
C6 C7 1.430(6) .
C7 C8 1.345(7) .
C7 H7 0.9500 .
C8 C9 1.419(7) .
C8 H8 0.9500 .
C9 C10 1.400(8) .
C10 C11 1.403(7) 2_656
C10 C26 1.480(6) .
C11 C10 1.403(7) 2_656
C11 C12 1.414(8) .
C12 C13 1.344(7) .
C12 H12 0.9500 .
C13 C14 1.431(7) .
C13 H13 0.9500 .
C16 C17 1.415(6) .
C17 C18 1.381(8) .
C17 H17 0.9500 .
C18 C19 1.422(6) .
C19 C1 1.423(8) 2_656
C20 C25 1.372(7) .
C20 C21 1.382(7) .
C21 C22 1.360(8) .
C22 C23 1.352(8) .
C23 C24 1.365(8) .
C24 C25 1.361(8) .
C26 C31 1.373(7) .
C26 C27 1.382(6) .
C27 C28 1.363(7) .
C28 C29 1.349(8) .
C29 C30 1.366(8) .
C30 C31 1.367(7) .
C32 C33 1.374(7) .
C32 C37 1.378(7) .
C33 C34 1.386(9) .
C34 C35 1.360(9) .
C35 C36 1.344(9) .
C36 C37 1.371(8) .
C38 C39 1.370(10) .
C38 H38 0.9500 .
C39 C40 1.355(12) .
C39 H39 0.9500 .
C40 C41 1.314(11) .
C40 H40 0.9500 .
C41 C42 1.378(9) .
C41 H41 0.9500 .
C42 H42 0.9500 .
C43 C44 1.375(8) .
C43 H43 0.9500 .
C44 C45 1.341(9) .
C44 H44 0.9500 .
C45 C46 1.354(9) .
C45 H45 0.9500 .
C46 C47 1.377(8) .
C46 H46 0.9500 .
C47 H47 0.9500 .
N10 C67 1.316(12) .
N10 C63 1.335(13) .
C63 C64 1.341(13) .
C63 H63 0.9500 .
C64 C65 1.353(14) .
C64 H64 0.9500 .
C65 C66 1.326(13) .
C65 H65 0.9500 .
C66 C67 1.367(13) .
C66 H66 0.9500 .
C67 H67 0.9500 .
N8 C57 1.346(10) .
N8 C53 1.357(11) .
C53 C54 1.260(9) .
C53 H53 0.9500 .
C54 C55 1.317(10) .
C54 H54 0.9500 .
C55 C56 1.359(11) .
C55 H55 0.9500 .
C56 C57 1.303(10) .
C56 H56 0.9500 .
C57 H57 0.9500 .
N9 C58 1.299(11) .
N9 C62 1.327(11) .
C58 C59 1.363(13) .
C58 H58 0.9500 .
C59 C60 1.341(14) .
C59 H59 0.9500 .
C60 C61 1.282(14) .
C60 H60 0.9500 .
C61 C62 1.278(14) .
C61 H61 0.9500 .
C62 H62 0.9500 .
N7 C52 1.389(13) .
N7 C48 1.473(15) .
C48 C49 1.271(13) .
C48 H48 0.9500 .
C49 C50 1.282(9) .
C49 H49 0.9500 .
C50 C51 1.296(10) .
C50 H50 0.9500 .
C51 C52 1.321(12) .
C51 H51 0.9500 .
C52 H52 0.9500 .
